data_4022219
loop_
_publ_author_name
'Kevin M. Gillespie'
'Christopher J. Sanders'
'Paul O'Shaughnessy'
'Ian Westmoreland'
'Christopher P. Thickitt'
'Peter Scott'

_publ_section_title
;
 Enantioselective Aziridination Using Copper Complexes
 of Biaryl Schiff Bases
;
_journal_name_full 'Journal of Organic Chemistry'
_journal_page_first 3450
_journal_page_last 3458
_journal_paper_doi 10.1021/jo025515i
_journal_volume 67
_journal_year 2002
_chemical_formula_sum 'C74 H56 Cu2 F6 N4 O6 S2'
_chemical_formula_weight 1402.43
_chemical_name_systematic
; 
 ? 
;
_space_group_IT_number 2
_symmetry_cell_setting triclinic
_symmetry_space_group_name_Hall '-P 1'
_symmetry_space_group_name_H-M 'P -1'
_atom_sites_solution_hydrogens geom
_atom_sites_solution_primary direct
_atom_sites_solution_secondary difmap
_audit_creation_method SHELXL-97
_cell_angle_alpha 67.8220(10)
_cell_angle_beta 68.7920(10)
_cell_angle_gamma 77.3180(10)
_cell_formula_units_Z 2
_cell_length_a 13.309(3)
_cell_length_b 16.309(3)
_cell_length_c 16.933(4)
_cell_measurement_reflns_used 3938
_cell_measurement_temperature 180(2)
_cell_measurement_theta_max 22.5
_cell_measurement_theta_min 1.58
_cell_volume 3158.2(11)
_computing_structure_refinement 'SHELXL-97 (Sheldrick, 1997)'
_computing_structure_solution 'SHELXS-97 (Sheldrick, 1990)'
_diffrn_ambient_temperature 180(2)
_diffrn_measured_fraction_theta_full 0.986
_diffrn_measured_fraction_theta_max 0.986
_diffrn_radiation_monochromator graphite
_diffrn_radiation_source 'fine-focus sealed tube'
_diffrn_radiation_type MoK\a
_diffrn_radiation_wavelength 0.71073
_diffrn_reflns_av_R_equivalents 0.0419
_diffrn_reflns_av_sigmaI/netI 0.0871
_diffrn_reflns_limit_h_max 13
_diffrn_reflns_limit_h_min -14
_diffrn_reflns_limit_k_max 17
_diffrn_reflns_limit_k_min -10
_diffrn_reflns_limit_l_max 18
_diffrn_reflns_limit_l_min -16
_diffrn_reflns_number 12631
_diffrn_reflns_theta_full 22.50
_diffrn_reflns_theta_max 22.50
_diffrn_reflns_theta_min 1.58
_exptl_absorpt_coefficient_mu 0.816
_exptl_absorpt_correction_T_max 0.9280
_exptl_absorpt_correction_T_min 0.7255
_exptl_absorpt_correction_type SADABS
_exptl_crystal_colour Yellow
_exptl_crystal_density_diffrn 1.475
_exptl_crystal_density_method 'not measured'
_exptl_crystal_description Block
_exptl_crystal_F_000 1440
_exptl_crystal_size_max 0.20
_exptl_crystal_size_mid 0.10
_exptl_crystal_size_min 0.10
_refine_diff_density_max 0.915
_refine_diff_density_min -0.871
_refine_diff_density_rms 0.092
_refine_ls_extinction_method none
_refine_ls_goodness_of_fit_ref 1.025
_refine_ls_hydrogen_treatment mixed
_refine_ls_matrix_type full
_refine_ls_number_parameters 840
_refine_ls_number_reflns 8123
_refine_ls_number_restraints 19
_refine_ls_restrained_S_all 1.038
_refine_ls_R_factor_all 0.1166
_refine_ls_R_factor_gt 0.0647
_refine_ls_shift/su_max 0.012
_refine_ls_shift/su_mean 0.000
_refine_ls_structure_factor_coef Fsqd
_refine_ls_weighting_details 'calc w=1/[\s^2^(Fo^2^)+(0.0842P)^2^+9.5249P] where P=(Fo^2^+2Fc^2^)/3'
_refine_ls_weighting_scheme calc
_refine_ls_wR_factor_gt 0.1506
_refine_ls_wR_factor_ref 0.1852
_reflns_number_gt 5186
_reflns_number_total 8123
_reflns_threshold_expression >2sigma(I)
_cod_data_source_file jo025515i_s2_4.cif
_cod_data_source_block aug19m_[Cu2L42][OTf]2
_cod_depositor_comments
;
The following automatic conversions were performed:
'_symmetry_cell_setting' value 'Triclinic' changed to 'triclinic'
according to '/home/saulius/struct/CIF-dictionaries/cif_core.dic'
dictionary named 'cif_core.dic' version 2.4.1 from 2010-06-29.

Automatic conversion script
Id: cif_fix_enum 1527 2010-12-29 10:47:43Z saulius 
;
_cod_database_code 4022219

loop_
_symmetry_equiv_pos_as_xyz
'x, y, z'
'-x, -y, -z'

loop_
_atom_site_label
_atom_site_type_symbol
_atom_site_fract_x
_atom_site_fract_y
_atom_site_fract_z
_atom_site_U_iso_or_equiv
_atom_site_adp_type
_atom_site_occupancy
_atom_site_symmetry_multiplicity
_atom_site_calc_flag
_atom_site_refinement_flags
_atom_site_disorder_assembly
_atom_site_disorder_group
Cu1 Cu 0.25664(7) 0.23516(6) 0.64212(6) 0.0282(3) Uani 1 1 d . . .
Cu2 Cu 0.33765(7) 0.28379(6) 0.75396(6) 0.0297(3) Uani 1 1 d . . .
N11 N 0.1120(4) 0.2468(4) 0.7160(4) 0.0233(14) Uani 1 1 d . . .
N12 N 0.3467(5) 0.4027(4) 0.6773(4) 0.0266(15) Uani 1 1 d . . .
N21 N 0.3979(4) 0.2295(4) 0.5609(4) 0.0242(14) Uani 1 1 d . . .
N22 N 0.3345(4) 0.1657(4) 0.8330(4) 0.0255(14) Uani 1 1 d . . .
C101 C -0.0393(6) 0.2091(5) 0.5974(5) 0.0321(19) Uani 1 1 d . . .
H10A H -0.1008 0.2479 0.6155 0.039 Uiso 1 1 calc R . .
C102 C -0.0300(6) 0.1784(5) 0.5297(5) 0.037(2) Uani 1 1 d . . .
H10B H -0.0841 0.1975 0.5005 0.044 Uiso 1 1 calc R . .
C103 C 0.0583(6) 0.1192(5) 0.5032(5) 0.0306(19) Uani 1 1 d . . .
C104 C 0.0726(7) 0.0860(6) 0.4328(5) 0.042(2) Uani 1 1 d . . .
H10C H 0.0225 0.1062 0.3997 0.050 Uiso 1 1 calc R . .
C105 C 0.1573(7) 0.0257(6) 0.4128(6) 0.047(2) Uani 1 1 d . . .
H10D H 0.1660 0.0045 0.3653 0.056 Uiso 1 1 calc R . .
C106 C 0.2309(7) -0.0055(6) 0.4601(6) 0.052(2) Uani 1 1 d . . .
H10E H 0.2881 -0.0491 0.4460 0.063 Uiso 1 1 calc R . .
C107 C 0.2229(7) 0.0253(5) 0.5268(6) 0.046(2) Uani 1 1 d . . .
H10F H 0.2746 0.0034 0.5584 0.055 Uiso 1 1 calc R . .
C108 C 0.1373(6) 0.0902(5) 0.5494(5) 0.0317(19) Uani 1 1 d . . .
C109 C 0.1268(6) 0.1243(5) 0.6172(5) 0.0328(19) Uani 1 1 d . . .
H10G H 0.1800 0.1058 0.6474 0.039 Uiso 1 1 calc R . .
C110 C 0.0409(6) 0.1840(5) 0.6405(5) 0.0271(18) Uani 1 1 d . . .
C111 C 0.0305(6) 0.2233(5) 0.7082(5) 0.0285(18) Uani 1 1 d . . .
H11A H -0.0394 0.2319 0.7482 0.034 Uiso 1 1 calc R . .
C112 C 0.0890(5) 0.2825(5) 0.7869(5) 0.0240(17) Uani 1 1 d . . .
C113 C 0.0379(6) 0.2339(5) 0.8748(5) 0.0313(19) Uani 1 1 d . . .
H11B H 0.0171 0.1768 0.8884 0.038 Uiso 1 1 calc R . .
C114 C 0.0174(6) 0.2684(5) 0.9425(5) 0.035(2) Uani 1 1 d . . .
H11C H -0.0185 0.2353 1.0026 0.042 Uiso 1 1 calc R . .
C115 C 0.0491(6) 0.3521(5) 0.9231(5) 0.033(2) Uani 1 1 d . . .
H11D H 0.0365 0.3746 0.9704 0.040 Uiso 1 1 calc R . .
C116 C 0.0993(6) 0.4024(5) 0.8348(5) 0.0287(18) Uani 1 1 d . . .
C117 C 0.1208(5) 0.3671(5) 0.7656(5) 0.0253(18) Uani 1 1 d . . .
C118 C 0.1263(7) 0.4943(5) 0.8157(6) 0.046(2) Uani 1 1 d . . .
H11E H 0.0875 0.5135 0.8681 0.069 Uiso 1 1 calc R . .
H11F H 0.1046 0.5357 0.7639 0.069 Uiso 1 1 calc R . .
H11G H 0.2045 0.4934 0.8027 0.069 Uiso 1 1 calc R . .
C119 C 0.1624(6) 0.4246(4) 0.6686(5) 0.0254(18) Uani 1 1 d . . .
C120 C 0.0889(6) 0.4657(5) 0.6204(5) 0.0313(19) Uani 1 1 d . . .
C121 C 0.1256(7) 0.5205(5) 0.5316(5) 0.038(2) Uani 1 1 d . . .
H12A H 0.0752 0.5495 0.4993 0.046 Uiso 1 1 calc R . .
C122 C 0.2340(7) 0.5334(5) 0.4897(5) 0.039(2) Uani 1 1 d . . .
H12B H 0.2583 0.5688 0.4284 0.047 Uiso 1 1 calc R . .
C123 C 0.3069(6) 0.4943(5) 0.5378(5) 0.036(2) Uani 1 1 d . . .
H12C H 0.3814 0.5035 0.5096 0.043 Uiso 1 1 calc R . .
C124 C 0.2714(6) 0.4417(5) 0.6275(5) 0.0267(18) Uani 1 1 d . . .
C125 C -0.0319(6) 0.4559(5) 0.6645(5) 0.040(2) Uani 1 1 d . . .
H12D H -0.0579 0.4745 0.7178 0.060 Uiso 1 1 calc R . .
H12E H -0.0446 0.3935 0.6822 0.060 Uiso 1 1 calc R . .
H12F H -0.0710 0.4932 0.6220 0.060 Uiso 1 1 calc R . .
C126 C 0.4088(6) 0.4556(5) 0.6740(5) 0.0312(19) Uani 1 1 d . . .
H12G H 0.3959 0.5174 0.6441 0.037 Uiso 1 1 calc R . .
C127 C 0.4975(6) 0.4270(5) 0.7131(5) 0.0306(19) Uani 1 1 d . . .
C128 C 0.5454(6) 0.3390(5) 0.7357(5) 0.035(2) Uani 1 1 d . . .
H12H H 0.5223 0.2962 0.7221 0.041 Uiso 1 1 calc R . .
C129 C 0.6241(6) 0.3129(5) 0.7768(5) 0.037(2) Uani 1 1 d . . .
H12I H 0.6564 0.2533 0.7901 0.044 Uiso 1 1 calc R . .
C130 C 0.6566(6) 0.3755(5) 0.7988(5) 0.035(2) Uani 1 1 d . . .
C131 C 0.7353(6) 0.3493(6) 0.8459(5) 0.039(2) Uani 1 1 d . . .
H13A H 0.7667 0.2894 0.8615 0.047 Uiso 1 1 calc R . .
C132 C 0.7648(7) 0.4108(6) 0.8683(6) 0.046(2) Uani 1 1 d . . .
H13B H 0.8157 0.3933 0.9005 0.055 Uiso 1 1 calc R . .
C133 C 0.7203(7) 0.4993(7) 0.8441(6) 0.049(2) Uani 1 1 d . . .
H13C H 0.7426 0.5415 0.8591 0.059 Uiso 1 1 calc R . .
C134 C 0.6467(7) 0.5259(6) 0.8000(6) 0.042(2) Uani 1 1 d . . .
H13D H 0.6169 0.5862 0.7850 0.050 Uiso 1 1 calc R . .
C135 C 0.6134(6) 0.4645(5) 0.7759(5) 0.035(2) Uani 1 1 d . . .
C136 C 0.5318(6) 0.4890(5) 0.7318(5) 0.036(2) Uani 1 1 d . . .
H13E H 0.5012 0.5490 0.7154 0.043 Uiso 1 1 calc R . .
C201 C 0.2386(6) 0.3093(4) 0.4549(5) 0.0278(18) Uani 1 1 d . . .
H20A H 0.2201 0.3322 0.5028 0.033 Uiso 1 1 calc R . .
C202 C 0.1672(6) 0.3214(5) 0.4107(5) 0.033(2) Uani 1 1 d . . .
H20B H 0.0981 0.3521 0.4292 0.039 Uiso 1 1 calc R . .
C203 C 0.1916(6) 0.2901(5) 0.3379(5) 0.033(2) Uani 1 1 d . . .
C204 C 0.1166(7) 0.3012(6) 0.2912(6) 0.049(2) Uani 1 1 d . . .
H20C H 0.0461 0.3301 0.3090 0.058 Uiso 1 1 calc R . .
C205 C 0.1468(8) 0.2700(7) 0.2210(6) 0.058(3) Uani 1 1 d . . .
H20D H 0.0968 0.2786 0.1896 0.070 Uiso 1 1 calc R . .
C206 C 0.2487(8) 0.2259(7) 0.1937(6) 0.054(3) Uani 1 1 d . . .
H20E H 0.2669 0.2040 0.1451 0.064 Uiso 1 1 calc R . .
C207 C 0.3218(7) 0.2142(6) 0.2366(5) 0.041(2) Uani 1 1 d . . .
H20F H 0.3916 0.1850 0.2170 0.050 Uiso 1 1 calc R . .
C208 C 0.2958(6) 0.2447(5) 0.3098(5) 0.0313(19) Uani 1 1 d . . .
C209 C 0.3700(6) 0.2338(5) 0.3563(5) 0.0303(19) Uani 1 1 d . . .
H20G H 0.4410 0.2064 0.3363 0.036 Uiso 1 1 calc R . .
C210 C 0.3428(6) 0.2613(5) 0.4289(5) 0.0263(18) Uani 1 1 d . . .
C211 C 0.4210(6) 0.2385(5) 0.4763(5) 0.0291(19) Uani 1 1 d . . .
H21A H 0.4950 0.2294 0.4436 0.035 Uiso 1 1 calc R . .
C212 C 0.4888(5) 0.2081(5) 0.5946(4) 0.0235(17) Uani 1 1 d . . .
C213 C 0.5795(6) 0.2556(5) 0.5470(5) 0.0330(19) Uani 1 1 d . . .
H21B H 0.5811 0.3034 0.4928 0.040 Uiso 1 1 calc R . .
C214 C 0.6675(6) 0.2324(5) 0.5793(5) 0.033(2) Uani 1 1 d . . .
H21C H 0.7293 0.2650 0.5474 0.040 Uiso 1 1 calc R . .
C215 C 0.6659(6) 0.1627(5) 0.6572(5) 0.0317(19) Uani 1 1 d . . .
H21D H 0.7266 0.1478 0.6786 0.038 Uiso 1 1 calc R . .
C216 C 0.5766(6) 0.1135(5) 0.7055(5) 0.0282(18) Uani 1 1 d . . .
C217 C 0.4864(6) 0.1382(5) 0.6750(5) 0.0257(18) Uani 1 1 d . . .
C218 C 0.5811(6) 0.0355(5) 0.7878(5) 0.043(2) Uani 1 1 d . . .
H21E H 0.6445 -0.0059 0.7723 0.065 Uiso 1 1 calc R . .
H21F H 0.5153 0.0051 0.8116 0.065 Uiso 1 1 calc R . .
H21G H 0.5864 0.0563 0.8332 0.065 Uiso 1 1 calc R . .
C219 C 0.3901(6) 0.0846(4) 0.7258(5) 0.0239(17) Uani 1 1 d . . .
C220 C 0.3773(6) 0.0164(5) 0.7006(5) 0.0300(19) Uani 1 1 d . . .
C221 C 0.2923(6) -0.0368(5) 0.7548(5) 0.035(2) Uani 1 1 d . . .
H22A H 0.2834 -0.0835 0.7379 0.042 Uiso 1 1 calc R . .
C222 C 0.2220(6) -0.0231(5) 0.8313(5) 0.036(2) Uani 1 1 d . . .
H22B H 0.1643 -0.0598 0.8665 0.044 Uiso 1 1 calc R . .
C223 C 0.2333(6) 0.0437(5) 0.8585(5) 0.0294(19) Uani 1 1 d . . .
H22C H 0.1845 0.0531 0.9121 0.035 Uiso 1 1 calc R . .
C224 C 0.3184(6) 0.0968(4) 0.8052(5) 0.0242(17) Uani 1 1 d . . .
C225 C 0.4568(7) -0.0034(5) 0.6189(6) 0.043(2) Uani 1 1 d . . .
H22E H 0.4375 -0.0553 0.6137 0.064 Uiso 1 1 calc R . .
H22F H 0.5299 -0.0157 0.6244 0.064 Uiso 1 1 calc R . .
H22G H 0.4548 0.0481 0.5653 0.064 Uiso 1 1 calc R . .
C226 C 0.3556(6) 0.1401(5) 0.9077(5) 0.0277(18) Uani 1 1 d . . .
H22H H 0.3554 0.0785 0.9416 0.033 Uiso 1 1 calc R . .
C227 C 0.3797(6) 0.1992(5) 0.9434(5) 0.0294(19) Uani 1 1 d . . .
C228 C 0.3343(6) 0.2890(5) 0.9283(5) 0.0299(19) Uani 1 1 d . . .
H22I H 0.2803 0.3108 0.8990 0.036 Uiso 1 1 calc R . .
C229 C 0.3674(6) 0.3436(5) 0.9555(5) 0.0297(19) Uani 1 1 d . . .
H22J H 0.3355 0.4033 0.9458 0.036 Uiso 1 1 calc R . .
C230 C 0.4494(6) 0.3134(5) 0.9985(5) 0.0299(19) Uani 1 1 d . . .
C231 C 0.4843(7) 0.3704(5) 1.0268(5) 0.039(2) Uani 1 1 d . . .
H23A H 0.4548 0.4308 1.0160 0.047 Uiso 1 1 calc R . .
C232 C 0.5615(7) 0.3376(6) 1.0699(5) 0.042(2) Uani 1 1 d . . .
H23B H 0.5838 0.3755 1.0901 0.050 Uiso 1 1 calc R . .
C233 C 0.6085(7) 0.2491(6) 1.0849(6) 0.045(2) Uani 1 1 d . . .
H23C H 0.6627 0.2282 1.1140 0.054 Uiso 1 1 calc R . .
C234 C 0.5760(6) 0.1937(6) 1.0577(5) 0.039(2) Uani 1 1 d . . .
H23D H 0.6075 0.1339 1.0682 0.047 Uiso 1 1 calc R . .
C235 C 0.4949(6) 0.2244(5) 1.0137(5) 0.0309(19) Uani 1 1 d . . .
C236 C 0.4565(6) 0.1679(5) 0.9869(5) 0.0296(18) Uani 1 1 d . . .
H23E H 0.4846 0.1072 0.9993 0.036 Uiso 1 1 calc R . .
S1 S 0.80708(16) 0.07093(13) 0.88475(13) 0.0357(5) Uani 1 1 d . . .
C001 C 0.8814(7) -0.0254(6) 0.8547(6) 0.049(2) Uani 1 1 d . . .
O011 O 0.7012(4) 0.0416(3) 0.9388(3) 0.0406(14) Uani 1 1 d . . .
O012 O 0.8100(4) 0.1380(3) 0.7994(3) 0.0439(15) Uani 1 1 d . . .
O013 O 0.8678(5) 0.0861(4) 0.9312(4) 0.0609(18) Uani 1 1 d . . .
F011 F 0.8389(5) -0.0488(4) 0.8075(4) 0.0808(18) Uani 1 1 d . . .
F012 F 0.8823(5) -0.0962(4) 0.9274(4) 0.0841(19) Uani 1 1 d . . .
F013 F 0.9830(4) -0.0126(4) 0.8059(4) 0.0801(19) Uani 1 1 d . . .
C02 C 0.1633(13) 0.7447(8) 0.7624(10) 0.174(8) Uiso 1 1 d D . .
S2 S 0.3000(2) 0.7041(2) 0.7245(2) 0.0297(10) Uiso 0.662(6) 1 d P A 1
O021 O 0.2937(11) 0.6482(9) 0.8115(9) 0.104(4) Uiso 0.662(6) 1 d P A 1
O022 O 0.3320(10) 0.6497(7) 0.6751(7) 0.068(3) Uiso 0.662(6) 1 d P A 1
O023 O 0.3635(8) 0.7723(7) 0.6961(8) 0.069(3) Uiso 0.662(6) 1 d P A 1
F21 F 0.1574(9) 0.7918(7) 0.8192(7) 0.106(4) Uiso 0.662(6) 1 d PD A 1
F22 F 0.0916(8) 0.6839(6) 0.8174(7) 0.093(3) Uiso 0.662(6) 1 d PD A 1
F23 F 0.1305(13) 0.8054(9) 0.6956(10) 0.166(6) Uiso 0.662(6) 1 d PD A 1
S2' S 0.2594(9) 0.7356(8) 0.6809(8) 0.096(4) Uiso 0.338(6) 1 d PD A 2
O21' O 0.3357(12) 0.8017(10) 0.6487(11) 0.036(4) Uiso 0.338(6) 1 d P A 2
O22' O 0.2819(14) 0.6589(10) 0.6647(10) 0.031(4) Uiso 0.338(6) 1 d P A 2
O23' O 0.1875(16) 0.7954(13) 0.6258(14) 0.075(6) Uiso 0.338(6) 1 d PD A 2
F21' F 0.218(3) 0.6911(17) 0.824(3) 0.25(2) Uiso 0.338(6) 1 d PD A 2
F22' F 0.1076(12) 0.7023(10) 0.7320(11) 0.073(5) Uiso 0.338(6) 1 d PD A 2
F23' F 0.1196(11) 0.8275(9) 0.7587(11) 0.058(5) Uiso 0.338(6) 1 d PD A 2

loop_
_atom_site_aniso_label
_atom_site_aniso_U_11
_atom_site_aniso_U_22
_atom_site_aniso_U_33
_atom_site_aniso_U_23
_atom_site_aniso_U_13
_atom_site_aniso_U_12
Cu1 0.0210(5) 0.0336(6) 0.0275(5) -0.0112(4) -0.0026(4) -0.0042(4)
Cu2 0.0346(6) 0.0233(6) 0.0300(6) -0.0048(4) -0.0105(4) -0.0065(4)
N11 0.019(3) 0.019(3) 0.025(3) -0.003(3) -0.002(3) -0.005(3)
N12 0.025(3) 0.023(4) 0.028(4) -0.008(3) -0.004(3) -0.004(3)
N21 0.018(3) 0.022(4) 0.028(4) -0.009(3) -0.004(3) 0.002(3)
N22 0.023(3) 0.030(4) 0.018(3) -0.008(3) -0.002(3) -0.001(3)
C101 0.026(4) 0.036(5) 0.033(5) -0.015(4) -0.006(4) 0.002(4)
C102 0.027(5) 0.049(6) 0.035(5) -0.013(4) -0.008(4) -0.009(4)
C103 0.030(5) 0.031(5) 0.026(4) -0.010(4) 0.005(4) -0.015(4)
C104 0.045(6) 0.047(6) 0.033(5) -0.012(4) -0.005(4) -0.020(5)
C105 0.052(6) 0.054(6) 0.040(5) -0.030(5) -0.001(5) -0.015(5)
C106 0.050(6) 0.057(6) 0.059(6) -0.036(5) -0.013(5) 0.000(5)
C107 0.038(5) 0.036(5) 0.063(6) -0.019(5) -0.012(5) -0.003(4)
C108 0.034(5) 0.025(5) 0.033(5) -0.007(4) -0.006(4) -0.010(4)
C109 0.030(5) 0.029(5) 0.037(5) -0.007(4) -0.008(4) -0.009(4)
C110 0.022(4) 0.029(5) 0.029(4) -0.010(4) 0.000(4) -0.013(4)
C111 0.020(4) 0.032(5) 0.029(4) -0.010(4) 0.000(3) -0.004(4)
C112 0.019(4) 0.028(5) 0.025(4) -0.011(4) -0.004(3) -0.005(3)
C113 0.024(4) 0.029(5) 0.030(5) -0.003(4) -0.002(4) -0.003(4)
C114 0.026(4) 0.045(6) 0.021(4) -0.002(4) -0.001(4) -0.005(4)
C115 0.033(5) 0.041(5) 0.026(5) -0.014(4) -0.009(4) -0.001(4)
C116 0.026(4) 0.029(5) 0.031(5) -0.013(4) -0.006(4) -0.003(3)
C117 0.021(4) 0.030(5) 0.023(4) -0.009(4) -0.003(3) -0.005(3)
C118 0.065(6) 0.033(5) 0.042(5) -0.019(4) -0.008(5) -0.014(4)
C119 0.035(5) 0.014(4) 0.024(4) -0.006(3) -0.006(4) 0.000(3)
C120 0.028(4) 0.029(5) 0.035(5) -0.010(4) -0.008(4) -0.002(4)
C121 0.044(6) 0.033(5) 0.033(5) -0.002(4) -0.016(4) -0.006(4)
C122 0.046(6) 0.037(5) 0.027(5) 0.000(4) -0.010(4) -0.009(4)
C123 0.030(5) 0.037(5) 0.030(5) -0.006(4) 0.003(4) -0.014(4)
C124 0.024(4) 0.021(4) 0.032(5) -0.006(4) -0.009(4) -0.002(3)
C125 0.035(5) 0.043(5) 0.041(5) -0.008(4) -0.016(4) -0.001(4)
C126 0.030(5) 0.024(4) 0.034(5) -0.008(4) -0.003(4) -0.005(4)
C127 0.022(4) 0.034(5) 0.035(5) -0.010(4) -0.003(4) -0.015(4)
C128 0.032(5) 0.026(5) 0.043(5) -0.011(4) -0.001(4) -0.015(4)
C129 0.026(5) 0.034(5) 0.046(5) -0.015(4) -0.005(4) -0.005(4)
C130 0.024(4) 0.037(5) 0.035(5) -0.011(4) 0.003(4) -0.010(4)
C131 0.028(5) 0.047(6) 0.032(5) -0.008(4) 0.000(4) -0.005(4)
C132 0.034(5) 0.063(7) 0.041(5) -0.016(5) -0.009(4) -0.009(5)
C133 0.040(6) 0.064(7) 0.050(6) -0.028(5) -0.006(5) -0.013(5)
C134 0.039(5) 0.039(5) 0.050(6) -0.019(4) -0.006(5) -0.015(4)
C135 0.022(4) 0.033(5) 0.040(5) -0.008(4) 0.002(4) -0.012(4)
C136 0.028(5) 0.038(5) 0.031(5) -0.005(4) 0.001(4) -0.009(4)
C201 0.031(5) 0.019(4) 0.028(4) -0.007(3) -0.005(4) 0.001(3)
C202 0.027(4) 0.030(5) 0.029(5) -0.004(4) -0.004(4) 0.003(4)
C203 0.029(5) 0.032(5) 0.032(5) 0.002(4) -0.009(4) -0.010(4)
C204 0.037(5) 0.053(6) 0.044(6) 0.002(5) -0.011(5) -0.015(4)
C205 0.062(7) 0.081(8) 0.030(5) 0.003(5) -0.017(5) -0.036(6)
C206 0.047(6) 0.085(8) 0.038(5) -0.021(5) -0.008(5) -0.033(6)
C207 0.038(5) 0.049(6) 0.037(5) -0.015(4) 0.000(4) -0.024(4)
C208 0.037(5) 0.022(4) 0.026(4) 0.003(4) -0.005(4) -0.013(4)
C209 0.025(4) 0.036(5) 0.021(4) -0.011(4) 0.006(4) -0.006(4)
C210 0.022(4) 0.027(4) 0.028(4) -0.003(4) -0.009(3) -0.005(3)
C211 0.029(4) 0.030(5) 0.020(4) -0.009(3) 0.008(4) -0.012(4)
C212 0.020(4) 0.029(4) 0.020(4) -0.013(4) -0.002(3) 0.001(3)
C213 0.024(5) 0.029(5) 0.041(5) -0.014(4) -0.002(4) -0.003(4)
C214 0.022(4) 0.042(5) 0.043(5) -0.027(4) 0.001(4) -0.014(4)
C215 0.028(5) 0.040(5) 0.029(5) -0.016(4) -0.007(4) -0.002(4)
C216 0.025(4) 0.025(5) 0.035(5) -0.015(4) -0.008(4) 0.002(4)
C217 0.025(4) 0.026(4) 0.028(4) -0.014(4) -0.004(3) -0.004(3)
C218 0.037(5) 0.039(5) 0.051(6) -0.009(4) -0.021(4) 0.004(4)
C219 0.027(4) 0.014(4) 0.034(5) -0.007(3) -0.016(4) 0.000(3)
C220 0.033(5) 0.021(4) 0.034(5) -0.005(4) -0.014(4) -0.002(4)
C221 0.047(5) 0.025(5) 0.042(5) -0.013(4) -0.020(5) -0.006(4)
C222 0.039(5) 0.031(5) 0.039(5) 0.000(4) -0.017(4) -0.017(4)
C223 0.028(4) 0.029(5) 0.029(4) -0.003(4) -0.011(4) -0.006(4)
C224 0.029(4) 0.018(4) 0.025(4) -0.003(3) -0.012(4) -0.003(3)
C225 0.050(5) 0.035(5) 0.054(6) -0.022(4) -0.021(5) -0.003(4)
C226 0.030(4) 0.022(4) 0.025(5) -0.004(4) -0.004(4) -0.005(3)
C227 0.027(4) 0.028(5) 0.025(4) -0.005(4) -0.001(4) -0.005(4)
C228 0.031(5) 0.036(5) 0.025(4) -0.013(4) -0.011(4) 0.003(4)
C229 0.030(4) 0.026(5) 0.028(4) -0.009(4) -0.002(4) -0.003(4)
C230 0.031(5) 0.032(5) 0.025(4) -0.012(4) 0.000(4) -0.008(4)
C231 0.042(5) 0.036(5) 0.044(5) -0.021(4) -0.012(4) 0.001(4)
C232 0.043(5) 0.050(6) 0.038(5) -0.025(4) -0.001(4) -0.016(5)
C233 0.035(5) 0.061(7) 0.046(6) -0.022(5) -0.013(4) -0.009(5)
C234 0.039(5) 0.045(5) 0.035(5) -0.012(4) -0.010(4) -0.011(4)
C235 0.033(5) 0.028(5) 0.030(5) -0.010(4) -0.009(4) -0.002(4)
C236 0.033(5) 0.027(5) 0.024(4) -0.008(4) -0.003(4) -0.002(4)
S1 0.0374(13) 0.0338(13) 0.0324(12) -0.0032(10) -0.0104(10) -0.0112(10)
C001 0.046(6) 0.044(6) 0.054(6) -0.005(5) -0.023(5) -0.005(5)
O011 0.029(3) 0.044(4) 0.038(3) -0.005(3) -0.001(3) -0.012(3)
O012 0.042(3) 0.041(4) 0.031(3) 0.008(3) -0.010(3) -0.008(3)
O013 0.074(5) 0.070(5) 0.056(4) -0.012(3) -0.033(4) -0.034(4)
F011 0.080(4) 0.081(4) 0.106(5) -0.063(4) -0.035(4) 0.011(3)
F012 0.087(4) 0.045(4) 0.080(4) 0.008(3) -0.022(3) 0.014(3)
F013 0.037(3) 0.078(4) 0.092(4) -0.016(3) -0.003(3) 0.010(3)

loop_
_atom_type_symbol
_atom_type_description
_atom_type_scat_dispersion_real
_atom_type_scat_dispersion_imag
_atom_type_scat_source
C C 0.0033 0.0016 'International Tables Vol C Tables 4.2.6.8 and 6.1.1.4'
H H 0.0000 0.0000 'International Tables Vol C Tables 4.2.6.8 and 6.1.1.4'
N N 0.0061 0.0033 'International Tables Vol C Tables 4.2.6.8 and 6.1.1.4'
O O 0.0106 0.0060 'International Tables Vol C Tables 4.2.6.8 and 6.1.1.4'
F F 0.0171 0.0103 'International Tables Vol C Tables 4.2.6.8 and 6.1.1.4'
S S 0.1246 0.1234 'International Tables Vol C Tables 4.2.6.8 and 6.1.1.4'
Cu Cu 0.3201 1.2651 'International Tables Vol C Tables 4.2.6.8 and 6.1.1.4'

loop_
_geom_angle_atom_site_label_1
_geom_angle_atom_site_label_2
_geom_angle_atom_site_label_3
_geom_angle
_geom_angle_publ_flag
N11 Cu1 N21 175.7(2) y
N11 Cu1 Cu2 91.74(18) ?
N21 Cu1 Cu2 90.76(18) ?
N22 Cu2 N12 176.8(3) y
N22 Cu2 Cu1 90.18(18) ?
N12 Cu2 Cu1 92.79(19) ?
C111 N11 C112 116.3(6) y
C111 N11 Cu1 124.3(5) y
C112 N11 Cu1 119.3(4) y
C126 N12 C124 116.6(6) ?
C126 N12 Cu2 124.1(5) y
C124 N12 Cu2 118.8(5) y
C211 N21 C212 115.9(6) ?
C211 N21 Cu1 125.4(5) y
C212 N21 Cu1 118.5(4) y
C226 N22 C224 116.8(6) ?
C226 N22 Cu2 124.0(5) y
C224 N22 Cu2 118.9(4) y
C102 C101 C110 121.1(7) ?
C101 C102 C103 120.8(7) ?
C102 C103 C104 123.2(8) ?
C102 C103 C108 118.4(7) ?
C104 C103 C108 118.4(7) ?
C105 C104 C103 120.5(8) ?
C104 C105 C106 121.1(8) ?
C107 C106 C105 121.1(9) ?
C106 C107 C108 120.3(8) ?
C109 C108 C107 122.0(8) ?
C109 C108 C103 119.5(7) ?
C107 C108 C103 118.5(7) ?
C110 C109 C108 120.9(7) ?
C109 C110 C101 119.2(7) ?
C109 C110 C111 122.0(7) ?
C101 C110 C111 118.8(7) ?
N11 C111 C110 123.0(6) ?
C113 C112 C117 120.7(7) ?
C113 C112 N11 120.5(6) ?
C117 C112 N11 118.8(6) ?
C114 C113 C112 120.0(7) ?
C113 C114 C115 120.3(7) ?
C116 C115 C114 120.4(7) ?
C115 C116 C117 119.3(7) ?
C115 C116 C118 119.0(7) ?
C117 C116 C118 121.6(6) ?
C116 C117 C112 119.2(6) ?
C116 C117 C119 120.1(6) ?
C112 C117 C119 120.1(6) ?
C120 C119 C124 119.1(6) ?
C120 C119 C117 118.9(6) ?
C124 C119 C117 121.9(6) ?
C121 C120 C119 119.6(7) ?
C121 C120 C125 119.1(7) ?
C119 C120 C125 121.2(7) ?
C122 C121 C120 121.1(7) ?
C121 C122 C123 119.5(7) ?
C122 C123 C124 120.2(7) ?
C123 C124 C119 120.3(7) ?
C123 C124 N12 120.0(6) ?
C119 C124 N12 119.7(6) ?
N12 C126 C127 124.6(7) ?
C136 C127 C128 118.9(7) ?
C136 C127 C126 117.8(7) ?
C128 C127 C126 123.3(7) ?
C129 C128 C127 122.1(7) ?
C128 C129 C130 119.0(8) ?
C135 C130 C129 121.2(8) ?
C135 C130 C131 118.4(7) ?
C129 C130 C131 120.4(8) ?
C132 C131 C130 119.8(8) ?
C131 C132 C133 120.3(8) ?
C134 C133 C132 121.3(9) ?
C133 C134 C135 120.3(8) ?
C130 C135 C134 119.9(8) ?
C130 C135 C136 117.8(7) ?
C134 C135 C136 122.3(8) ?
C127 C136 C135 121.0(8) ?
C202 C201 C210 119.5(7) ?
C201 C202 C203 122.4(7) ?
C202 C203 C204 123.2(8) ?
C202 C203 C208 118.7(7) ?
C204 C203 C208 118.1(8) ?
C205 C204 C203 119.6(9) ?
C204 C205 C206 122.1(9) ?
C207 C206 C205 119.9(9) ?
C206 C207 C208 121.0(8) ?
C207 C208 C209 122.7(7) ?
C207 C208 C203 119.3(7) ?
C209 C208 C203 118.0(7) ?
C210 C209 C208 122.1(7) ?
C209 C210 C201 119.2(7) ?
C209 C210 C211 117.1(7) ?
C201 C210 C211 123.7(7) ?
N21 C211 C210 125.0(7) ?
C213 C212 C217 120.0(7) ?
C213 C212 N21 120.3(6) ?
C217 C212 N21 119.7(6) ?
C214 C213 C212 119.5(7) ?
C215 C214 C213 120.4(7) ?
C214 C215 C216 121.2(7) ?
C215 C216 C217 118.7(7) ?
C215 C216 C218 119.0(7) ?
C217 C216 C218 122.4(7) ?
C216 C217 C212 120.2(6) ?
C216 C217 C219 119.2(6) ?
C212 C217 C219 120.5(6) ?
C220 C219 C224 118.8(6) ?
C220 C219 C217 121.4(7) ?
C224 C219 C217 119.4(6) ?
C219 C220 C221 119.1(7) ?
C219 C220 C225 120.8(7) ?
C221 C220 C225 119.9(7) ?
C222 C221 C220 121.3(7) ?
C221 C222 C223 120.9(7) ?
C222 C223 C224 118.3(7) ?
C223 C224 C219 121.5(7) ?
C223 C224 N22 119.7(7) ?
C219 C224 N22 118.7(6) ?
N22 C226 C227 124.3(7) ?
C236 C227 C228 119.4(7) ?
C236 C227 C226 117.6(7) ?
C228 C227 C226 122.8(7) ?
C229 C228 C227 120.4(7) ?
C228 C229 C230 121.2(7) ?
C235 C230 C231 119.9(7) ?
C235 C230 C229 118.7(7) ?
C231 C230 C229 121.4(7) ?
C232 C231 C230 119.2(8) ?
C231 C232 C233 121.7(8) ?
C234 C233 C232 119.8(8) ?
C233 C234 C235 120.6(8) ?
C230 C235 C236 118.9(7) ?
C230 C235 C234 118.9(7) ?
C236 C235 C234 122.2(7) ?
C227 C236 C235 121.3(7) ?
O013 S1 O012 114.8(4) ?
O013 S1 O011 115.6(4) ?
O012 S1 O011 114.3(3) ?
O013 S1 C001 103.4(4) ?
O012 S1 C001 103.3(4) ?
O011 S1 C001 103.1(4) ?
F013 C001 F011 106.3(8) ?
F013 C001 F012 107.5(7) ?
F011 C001 F012 106.1(8) ?
F013 C001 S1 112.5(6) ?
F011 C001 S1 112.7(6) ?
F012 C001 S1 111.3(7) ?
F23 C02 F23' 53.7(9) ?
F23 C02 F22 113.4(13) ?
F23' C02 F22 111.9(15) ?
F23 C02 F21' 167(2) ?
F23' C02 F21' 123.2(13) ?
F22 C02 F21' 79.1(18) ?
F23 C02 F21 104.5(11) ?
F23' C02 F21 51.6(8) ?
F22 C02 F21 101.5(11) ?
F21' C02 F21 71.7(13) ?
F23 C02 F22' 71.3(9) ?
F23' C02 F22' 112.2(11) ?
F22 C02 F22' 55.7(8) ?
F21' C02 F22' 118.4(11) ?
F21 C02 F22' 148.2(15) ?
F23 C02 S2' 79.0(12) ?
F23' C02 S2' 116.0(12) ?
F22 C02 S2' 126.4(11) ?
F21' C02 S2' 94(2) ?
F21 C02 S2' 126.6(12) ?
F22' C02 S2' 84.4(11) ?
F23 C02 S2 111.7(13) ?
F23' C02 S2 129.8(11) ?
F22 C02 S2 117.2(10) ?
F21' C02 S2 60(2) ?
F21 C02 S2 106.9(9) ?
F22' C02 S2 103.7(10) ?
S2' C02 S2 34.1(6) ?
O022 S2 O023 115.8(7) ?
O022 S2 O021 104.9(8) ?
O023 S2 O021 112.5(8) ?
O022 S2 C02 122.1(7) ?
O023 S2 C02 108.4(6) ?
O021 S2 C02 89.9(7) ?
O22' S2' O21' 125.2(13) ?
O22' S2' O23' 107.1(14) ?
O21' S2' O23' 94.0(12) ?
O22' S2' C02 118.6(11) ?
O21' S2' C02 112.9(10) ?
O23' S2' C02 85.4(11) ?
O22' S2' F22' 83.6(10) ?
O21' S2' F22' 150.2(11) ?
O23' S2' F22' 67.2(10) ?
C02 S2' F22' 45.7(6) ?
O22' S2' F21' 101.5(12) ?
O21' S2' F21' 105.3(12) ?
O23' S2' F21' 126.2(14) ?
C02 S2' F21' 40.8(10) ?
F22' S2' F21' 72.0(11) ?
C02 F21' S2' 45.7(15) ?
C02 F22' S2' 49.9(9) ?

loop_
_geom_bond_atom_site_label_1
_geom_bond_atom_site_label_2
_geom_bond_distance
_geom_bond_publ_flag
Cu1 N11 1.893(5) y
Cu1 N21 1.893(5) y
Cu1 Cu2 2.8920(13) y
Cu2 N22 1.884(6) y
Cu2 N12 1.884(6) y
N11 C111 1.290(9) ?
N11 C112 1.434(9) ?
N12 C126 1.293(9) ?
N12 C124 1.431(9) ?
N21 C211 1.308(9) ?
N21 C212 1.440(9) ?
N22 C226 1.288(9) ?
N22 C224 1.452(9) ?
C101 C102 1.373(10) ?
C101 C110 1.409(10) ?
C102 C103 1.401(11) ?
C103 C104 1.423(11) ?
C103 C108 1.428(10) ?
C104 C105 1.358(11) ?
C105 C106 1.379(12) ?
C106 C107 1.363(12) ?
C107 C108 1.423(11) ?
C108 C109 1.408(10) ?
C109 C110 1.373(10) ?
C110 C111 1.465(10) ?
C112 C113 1.386(10) ?
C112 C117 1.408(9) ?
C113 C114 1.377(11) ?
C114 C115 1.400(10) ?
C115 C116 1.396(10) ?
C116 C117 1.407(10) ?
C116 C118 1.505(10) ?
C117 C119 1.513(9) ?
C119 C120 1.396(10) ?
C119 C124 1.402(10) ?
C120 C121 1.395(10) ?
C120 C125 1.524(10) ?
C121 C122 1.381(11) ?
C122 C123 1.386(11) ?
C123 C124 1.393(10) ?
C126 C127 1.462(10) ?
C127 C136 1.372(11) ?
C127 C128 1.405(10) ?
C128 C129 1.368(11) ?
C129 C130 1.401(11) ?
C130 C135 1.400(11) ?
C130 C131 1.438(11) ?
C131 C132 1.370(12) ?
C132 C133 1.398(12) ?
C133 C134 1.343(12) ?
C134 C135 1.415(11) ?
C135 C136 1.437(11) ?
C201 C202 1.349(10) ?
C201 C210 1.439(10) ?
C202 C203 1.413(11) ?
C203 C204 1.427(11) ?
C203 C208 1.428(10) ?
C204 C205 1.362(12) ?
C205 C206 1.393(13) ?
C206 C207 1.355(11) ?
C207 C208 1.408(11) ?
C208 C209 1.416(10) ?
C209 C210 1.367(10) ?
C210 C211 1.441(10) ?
C212 C213 1.393(10) ?
C212 C217 1.403(10) ?
C213 C214 1.390(10) ?
C214 C215 1.375(10) ?
C215 C216 1.395(10) ?
C216 C217 1.396(10) ?
C216 C218 1.500(10) ?
C217 C219 1.507(10) ?
C219 C220 1.394(10) ?
C219 C224 1.396(10) ?
C220 C221 1.398(10) ?
C220 C225 1.506(11) ?
C221 C222 1.362(11) ?
C222 C223 1.388(11) ?
C223 C224 1.396(10) ?
C226 C227 1.454(10) ?
C227 C236 1.372(10) ?
C227 C228 1.419(10) ?
C228 C229 1.353(10) ?
C229 C230 1.424(10) ?
C230 C235 1.409(10) ?
C230 C231 1.414(11) ?
C231 C232 1.371(11) ?
C232 C233 1.406(12) ?
C233 C234 1.359(11) ?
C234 C235 1.426(11) ?
C235 C236 1.416(10) ?
S1 O013 1.424(6) ?
S1 O012 1.439(5) ?
S1 O011 1.444(5) ?
S1 C001 1.807(10) ?
C001 F013 1.319(9) ?
C001 F011 1.325(10) ?
C001 F012 1.334(9) ?
C02 F23 1.332(11) ?
C02 F23' 1.336(12) ?
C02 F22 1.355(12) ?
C02 F21' 1.401(13) ?
C02 F21 1.415(11) ?
C02 F22' 1.435(12) ?
C02 S2' 1.535(18) ?
C02 S2 1.763(17) ?
S2 O022 1.344(11) ?
S2 O023 1.379(10) ?
S2 O021 1.393(13) ?
S2' O22' 1.329(18) ?
S2' O21' 1.458(18) ?
S2' O23' 1.512(16) ?
S2' F22' 1.997(19) ?
S2' F21' 2.14(4) ?

loop_
_geom_torsion_atom_site_label_1
_geom_torsion_atom_site_label_2
_geom_torsion_atom_site_label_3
_geom_torsion_atom_site_label_4
_geom_torsion
_geom_torsion_publ_flag
N11 Cu1 Cu2 N22 83.0(2) ?
N21 Cu1 Cu2 N22 -100.5(2) ?
N11 Cu1 Cu2 N12 -98.3(2) ?
N21 Cu1 Cu2 N12 78.2(2) ?
N21 Cu1 N11 C111 63(4) y
Cu2 Cu1 N11 C111 -171.6(6) ?
N21 Cu1 N11 C112 -118(3) y
Cu2 Cu1 N11 C112 7.4(5) ?
N22 Cu2 N12 C126 -1(5) y
Cu1 Cu2 N12 C126 -157.5(6) ?
N22 Cu2 N12 C124 -173(4) y
Cu1 Cu2 N12 C124 30.8(5) ?
N11 Cu1 N21 C211 -30(4) y
Cu2 Cu1 N21 C211 -156.2(6) ?
N11 Cu1 N21 C212 154(3) y
Cu2 Cu1 N21 C212 27.9(5) ?
N12 Cu2 N22 C226 29(5) y
Cu1 Cu2 N22 C226 -174.7(6) ?
N12 Cu2 N22 C224 -145(4) y
Cu1 Cu2 N22 C224 11.9(5) ?
C110 C101 C102 C103 1.8(11) ?
C101 C102 C103 C104 -179.3(7) ?
C101 C102 C103 C108 1.2(11) ?
C102 C103 C104 C105 -177.0(7) ?
C108 C103 C104 C105 2.5(11) ?
C103 C104 C105 C106 0.5(12) ?
C104 C105 C106 C107 -2.0(14) ?
C105 C106 C107 C108 0.5(13) ?
C106 C107 C108 C109 -179.4(8) ?
C106 C107 C108 C103 2.5(11) ?
C102 C103 C108 C109 -2.5(10) ?
C104 C103 C108 C109 177.9(6) ?
C102 C103 C108 C107 175.6(7) ?
C104 C103 C108 C107 -3.9(10) ?
C107 C108 C109 C110 -177.1(7) ?
C103 C108 C109 C110 1.0(11) ?
C108 C109 C110 C101 1.9(11) ?
C108 C109 C110 C111 -177.4(6) ?
C102 C101 C110 C109 -3.3(11) ?
C102 C101 C110 C111 176.0(7) ?
C112 N11 C111 C110 -178.7(6) ?
Cu1 N11 C111 C110 0.3(10) ?
C109 C110 C111 N11 38.5(11) ?
C101 C110 C111 N11 -140.8(7) ?
C111 N11 C112 C113 56.4(9) ?
Cu1 N11 C112 C113 -122.7(6) ?
C111 N11 C112 C117 -124.6(7) ?
Cu1 N11 C112 C117 56.3(8) ?
C117 C112 C113 C114 0.3(11) ?
N11 C112 C113 C114 179.2(6) ?
C112 C113 C114 C115 -0.8(11) ?
C113 C114 C115 C116 1.8(11) ?
C114 C115 C116 C117 -2.1(11) ?
C114 C115 C116 C118 176.4(7) ?
C115 C116 C117 C112 1.5(10) ?
C118 C116 C117 C112 -176.9(7) ?
C115 C116 C117 C119 172.5(7) ?
C118 C116 C117 C119 -5.9(11) ?
C113 C112 C117 C116 -0.6(10) ?
N11 C112 C117 C116 -179.5(6) ?
C113 C112 C117 C119 -171.6(6) ?
N11 C112 C117 C119 9.4(10) ?
C116 C117 C119 C120 -97.3(8) ?
C112 C117 C119 C120 73.6(9) ?
C116 C117 C119 C124 79.1(9) ?
C112 C117 C119 C124 -110.0(8) ?
C124 C119 C120 C121 2.1(11) ?
C117 C119 C120 C121 178.6(7) ?
C124 C119 C120 C125 -174.6(7) ?
C117 C119 C120 C125 1.9(11) ?
C119 C120 C121 C122 1.4(12) ?
C125 C120 C121 C122 178.2(7) ?
C120 C121 C122 C123 -2.8(12) ?
C121 C122 C123 C124 0.7(12) ?
C122 C123 C124 C119 2.8(12) ?
C122 C123 C124 N12 -178.9(7) ?
C120 C119 C124 C123 -4.2(11) ?
C117 C119 C124 C123 179.5(7) ?
C120 C119 C124 N12 177.5(7) ?
C117 C119 C124 N12 1.1(10) ?
C126 N12 C124 C123 50.4(10) ?
Cu2 N12 C124 C123 -137.3(6) ?
C126 N12 C124 C119 -131.3(7) ?
Cu2 N12 C124 C119 41.0(8) ?
C124 N12 C126 C127 -173.8(7) ?
Cu2 N12 C126 C127 14.3(10) ?
N12 C126 C127 C136 -158.2(7) ?
N12 C126 C127 C128 18.9(12) ?
C136 C127 C128 C129 0.8(11) ?
C126 C127 C128 C129 -176.3(7) ?
C127 C128 C129 C130 1.4(12) ?
C128 C129 C130 C135 -2.9(11) ?
C128 C129 C130 C131 176.9(7) ?
C135 C130 C131 C132 1.0(11) ?
C129 C130 C131 C132 -178.9(7) ?
C130 C131 C132 C133 -1.2(12) ?
C131 C132 C133 C134 1.2(13) ?
C132 C133 C134 C135 -0.9(13) ?
C129 C130 C135 C134 179.2(7) ?
C131 C130 C135 C134 -0.6(11) ?
C129 C130 C135 C136 2.1(11) ?
C131 C130 C135 C136 -177.7(7) ?
C133 C134 C135 C130 0.6(12) ?
C133 C134 C135 C136 177.5(7) ?
C128 C127 C136 C135 -1.6(11) ?
C126 C127 C136 C135 175.7(6) ?
C130 C135 C136 C127 0.1(11) ?
C134 C135 C136 C127 -176.9(7) ?
C210 C201 C202 C203 -1.3(11) ?
C201 C202 C203 C204 179.1(7) ?
C201 C202 C203 C208 -0.5(11) ?
C202 C203 C204 C205 179.2(7) ?
C208 C203 C204 C205 -1.2(11) ?
C203 C204 C205 C206 1.1(13) ?
C204 C205 C206 C207 -1.1(14) ?
C205 C206 C207 C208 1.1(13) ?
C206 C207 C208 C209 -179.9(7) ?
C206 C207 C208 C203 -1.2(11) ?
C202 C203 C208 C207 -179.1(7) ?
C204 C203 C208 C207 1.2(10) ?
C202 C203 C208 C209 -0.4(10) ?
C204 C203 C208 C209 -180.0(7) ?
C207 C208 C209 C210 -178.0(7) ?
C203 C208 C209 C210 3.3(11) ?
C208 C209 C210 C201 -5.1(11) ?
C208 C209 C210 C211 173.8(6) ?
C202 C201 C210 C209 4.1(10) ?
C202 C201 C210 C211 -174.7(7) ?
C212 N21 C211 C210 -178.8(7) ?
Cu1 N21 C211 C210 5.1(10) ?
C209 C210 C211 N21 -153.9(7) ?
C201 C210 C211 N21 24.8(11) ?
C211 N21 C212 C213 47.5(9) ?
Cu1 N21 C212 C213 -136.1(6) ?
C211 N21 C212 C217 -131.5(7) ?
Cu1 N21 C212 C217 44.8(8) ?
C217 C212 C213 C214 0.7(11) ?
N21 C212 C213 C214 -178.3(6) ?
C212 C213 C214 C215 0.6(11) ?
C213 C214 C215 C216 0.1(11) ?
C214 C215 C216 C217 -2.2(11) ?
C214 C215 C216 C218 177.3(7) ?
C215 C216 C217 C212 3.5(11) ?
C218 C216 C217 C212 -175.9(7) ?
C215 C216 C217 C219 179.0(6) ?
C218 C216 C217 C219 -0.4(11) ?
C213 C212 C217 C216 -2.8(11) ?
N21 C212 C217 C216 176.2(6) ?
C213 C212 C217 C219 -178.3(6) ?
N21 C212 C217 C219 0.8(10) ?
C216 C217 C219 C220 -95.1(9) ?
C212 C217 C219 C220 80.4(9) ?
C216 C217 C219 C224 77.8(9) ?
C212 C217 C219 C224 -106.7(8) ?
C224 C219 C220 C221 1.0(10) ?
C217 C219 C220 C221 174.0(7) ?
C224 C219 C220 C225 -175.9(7) ?
C217 C219 C220 C225 -3.0(11) ?
C219 C220 C221 C222 0.1(11) ?
C225 C220 C221 C222 177.1(7) ?
C220 C221 C222 C223 -0.8(12) ?
C221 C222 C223 C224 0.3(11) ?
C222 C223 C224 C219 0.8(10) ?
C222 C223 C224 N22 -178.2(6) ?
C220 C219 C224 C223 -1.5(10) ?
C217 C219 C224 C223 -174.6(6) ?
C220 C219 C224 N22 177.6(6) ?
C217 C219 C224 N22 4.5(9) ?
C226 N22 C224 C223 61.9(9) ?
Cu2 N22 C224 C223 -124.2(6) ?
C226 N22 C224 C219 -117.2(7) ?
Cu2 N22 C224 C219 56.7(8) ?
C224 N22 C226 C227 176.6(6) ?
Cu2 N22 C226 C227 3.0(10) ?
N22 C226 C227 C236 -142.7(7) ?
N22 C226 C227 C228 31.8(11) ?
C236 C227 C228 C229 0.9(11) ?
C226 C227 C228 C229 -173.5(7) ?
C227 C228 C229 C230 1.0(11) ?
C228 C229 C230 C235 -1.0(11) ?
C228 C229 C230 C231 179.9(7) ?
C235 C230 C231 C232 -0.8(11) ?
C229 C230 C231 C232 178.3(7) ?
C230 C231 C232 C233 1.4(12) ?
C231 C232 C233 C234 -1.1(12) ?
C232 C233 C234 C235 0.3(12) ?
C231 C230 C235 C236 178.3(7) ?
C229 C230 C235 C236 -0.9(10) ?
C231 C230 C235 C234 0.0(11) ?
C229 C230 C235 C234 -179.2(7) ?
C233 C234 C235 C230 0.3(11) ?
C233 C234 C235 C236 -178.0(7) ?
C228 C227 C236 C235 -2.7(11) ?
C226 C227 C236 C235 171.9(6) ?
C230 C235 C236 C227 2.7(11) ?
C234 C235 C236 C227 -179.0(7) ?
O013 S1 C001 F013 -57.8(7) ?
O012 S1 C001 F013 62.2(7) ?
O011 S1 C001 F013 -178.5(6) ?
O013 S1 C001 F011 -178.0(6) ?
O012 S1 C001 F011 -57.9(7) ?
O011 S1 C001 F011 61.3(7) ?
O013 S1 C001 F012 62.9(7) ?
O012 S1 C001 F012 -177.1(6) ?
O011 S1 C001 F012 -57.8(7) ?
F23 C02 S2 O022 -72.0(11) ?
F23' C02 S2 O022 -132.1(13) ?
F22 C02 S2 O022 61.2(12) ?
F21' C02 S2 O022 118.1(14) ?
F21 C02 S2 O022 174.2(8) ?
F22' C02 S2 O022 3.0(12) ?
S2' C02 S2 O022 -54.4(10) ?
F23 C02 S2 O023 66.6(11) ?
F23' C02 S2 O023 6.5(15) ?
F22 C02 S2 O023 -160.2(9) ?
F21' C02 S2 O023 -103.3(14) ?
F21 C02 S2 O023 -47.2(10) ?
F22' C02 S2 O023 141.6(9) ?
S2' C02 S2 O023 84.2(10) ?
F23 C02 S2 O021 -179.7(11) ?
F23' C02 S2 O021 120.2(14) ?
F22 C02 S2 O021 -46.5(10) ?
F21' C02 S2 O021 10.4(15) ?
F21 C02 S2 O021 66.5(9) ?
F22' C02 S2 O021 -104.7(10) ?
S2' C02 S2 O021 -162.1(10) ?
F23 C02 S2' O22' -116.7(14) ?
F23' C02 S2' O22' -156.7(14) ?
F22 C02 S2' O22' -6(2) ?
F21' C02 S2' O22' 73.5(17) ?
F21 C02 S2' O22' 143.3(14) ?
F22' C02 S2' O22' -44.7(14) ?
S2 C02 S2' O22' 80.0(13) ?
F23 C02 S2' O21' 82.8(12) ?
F23' C02 S2' O21' 42.8(16) ?
F22 C02 S2' O21' -166.1(13) ?
F21' C02 S2' O21' -87.0(15) ?
F21 C02 S2' O21' -17.2(18) ?
F22' C02 S2' O21' 154.8(12) ?
S2 C02 S2' O21' -80.5(12) ?
F23 C02 S2' O23' -9.6(11) ?
F23' C02 S2' O23' -49.6(14) ?
F22 C02 S2' O23' 101.4(15) ?
F21' C02 S2' O23' -179.5(15) ?
F21 C02 S2' O23' -109.7(14) ?
F22' C02 S2' O23' 62.3(11) ?
S2 C02 S2' O23' -173.0(13) ?
F23 C02 S2' F22' -72.0(9) ?
F23' C02 S2' F22' -112.0(12) ?
F22 C02 S2' F22' 39.1(12) ?
F21' C02 S2' F22' 118.2(12) ?
F21 C02 S2' F22' -172.0(15) ?
S2 C02 S2' F22' 124.7(10) ?
F23 C02 S2' F21' 169.8(14) ?
F23' C02 S2' F21' 129.8(16) ?
F22 C02 S2' F21' -79.1(15) ?
F21 C02 S2' F21' 69.8(16) ?
F22' C02 S2' F21' -118.2(12) ?
S2 C02 S2' F21' 6.5(14) ?
F23 C02 F21' S2' -53(9) ?
F23' C02 F21' S2' -124(2) ?
F22 C02 F21' S2' 126.4(10) ?
F21 C02 F21' S2' -127.4(11) ?
F22' C02 F21' S2' 85.6(19) ?
S2 C02 F21' S2' -4.2(9) ?
O22' S2' F21' C02 -120.8(14) ?
O21' S2' F21' C02 107.5(14) ?
O23' S2' F21' C02 0.7(18) ?
F22' S2' F21' C02 -41.5(9) ?
F23 C02 F22' S2' 80.3(11) ?
F23' C02 F22' S2' 115.8(14) ?
F22 C02 F22' S2' -142.1(12) ?
F21' C02 F22' S2' -91(3) ?
F21 C02 F22' S2' 168(2) ?
S2 C02 F22' S2' -28.3(6) ?
O22' S2' F22' C02 141.6(13) ?
O21' S2' F22' C02 -52(2) ?
O23' S2' F22' C02 -106.8(12) ?
F21' S2' F22' C02 37.2(8) ?
